data_2231985
loop_
_publ_author_name
'Gomathi, Sundaramoorthy'
'Muthiah, Packianathan Thomas'

_publ_section_title
;
 2-Amino-4,6-dimethoxypyrimidin-1-ium <i>p</i>-toluenesulfonate
;
_journal_coeditor_code LH5333
_journal_issue 10
_journal_name_full 'Acta Crystallographica Section E'
_journal_page_first o2679
_journal_page_last o2680
_journal_paper_doi 10.1107/S160053681103755X
_journal_volume 67
_journal_year 2011
_chemical_formula_iupac 'C6 H10 N3 O2 +, C7 H7 O3 S -'
_chemical_formula_moiety 'C6 H10 N3 O2 +, C7 H7 O3 S -'
_chemical_formula_sum 'C13 H17 N3 O5 S'
_chemical_formula_weight 327.37
_chemical_name_systematic
;
2-Amino-4,6-dimethoxypyrimidin-1-ium <i>p</i>-toluenesulfonate
;
_space_group_IT_number 29
_symmetry_cell_setting orthorhombic
_symmetry_space_group_name_Hall 'P 2c -2ac'
_symmetry_space_group_name_H-M 'P c a 21'
_atom_sites_solution_hydrogens geom
_atom_sites_solution_primary direct
_atom_sites_solution_secondary difmap
_cell_angle_alpha 90
_cell_angle_beta 90
_cell_angle_gamma 90
_cell_formula_units_Z 4
_cell_length_a 15.2116(2)
_cell_length_b 12.1422(2)
_cell_length_c 8.34970(10)
_cell_measurement_reflns_used 5264
_cell_measurement_temperature 296
_cell_measurement_theta_max 31.9
_cell_measurement_theta_min 1.7
_cell_volume 1542.21(4)
_computing_cell_refinement 'SAINT (Bruker, 2008)'
_computing_data_collection 'APEX2 (Bruker, 2008)'
_computing_data_reduction 'SAINT (Bruker, 2008)'
_computing_molecular_graphics 'PLATON (Spek, 2009) and POV-RAY (Cason, 2004)'
_computing_publication_material 'PLATON (Spek, 2009)'
_computing_structure_refinement 'SHELXL97 (Sheldrick, 2008)'
_computing_structure_solution 'SHELXS97 (Sheldrick, 2008)'
_diffrn_ambient_temperature 296
_diffrn_measured_fraction_theta_full 0.999
_diffrn_measured_fraction_theta_max 0.999
_diffrn_measurement_device_type 'Bruker SMART APEXII CCD area-detector'
_diffrn_measurement_method '\f and \w scans'
_diffrn_radiation_monochromator graphite
_diffrn_radiation_source 'fine-focus sealed tube'
_diffrn_radiation_type MoK\a
_diffrn_radiation_wavelength 0.71073
_diffrn_reflns_av_R_equivalents 0.0317
_diffrn_reflns_av_sigmaI/netI 0.0212
_diffrn_reflns_limit_h_max 22
_diffrn_reflns_limit_h_min -21
_diffrn_reflns_limit_k_max 18
_diffrn_reflns_limit_k_min -17
_diffrn_reflns_limit_l_max 12
_diffrn_reflns_limit_l_min -12
_diffrn_reflns_number 35029
_diffrn_reflns_reduction_process
;
;
_diffrn_reflns_theta_full 31.87
_diffrn_reflns_theta_max 31.87
_diffrn_reflns_theta_min 1.68
_diffrn_standards_number 0
_exptl_absorpt_coefficient_mu 0.237
_exptl_absorpt_correction_T_max 0.965
_exptl_absorpt_correction_T_min 0.954
_exptl_absorpt_correction_type multi-scan
_exptl_absorpt_process_details '(SADABS; Bruker, 2008)'
_exptl_crystal_colour colourless
_exptl_crystal_density_diffrn 1.410
_exptl_crystal_density_method 'Not Measured'
_exptl_crystal_description prism
_exptl_crystal_F_000 688
_exptl_crystal_size_max 0.200
_exptl_crystal_size_mid 0.180
_exptl_crystal_size_min 0.150
_refine_diff_density_max 0.208
_refine_diff_density_min -0.230
_refine_ls_abs_structure_details 'Flack (1983) 2449, Friedel pairs'
_refine_ls_abs_structure_Flack -0.01(6)
_refine_ls_extinction_method none
_refine_ls_goodness_of_fit_ref 1.035
_refine_ls_hydrogen_treatment constr
_refine_ls_matrix_type full
_refine_ls_number_parameters 202
_refine_ls_number_reflns 5264
_refine_ls_number_restraints 1
_refine_ls_restrained_S_all 1.035
_refine_ls_R_factor_all 0.0476
_refine_ls_R_factor_gt 0.0354
_refine_ls_shift/su_max 0.001
_refine_ls_shift/su_mean 0.000
_refine_ls_structure_factor_coef Fsqd
_refine_ls_weighting_details 'calc w=1/[\s^2^(Fo^2^)+(0.0621P)^2^+0.0019P] where P=(Fo^2^+2Fc^2^)/3'
_refine_ls_weighting_scheme calc
_refine_ls_wR_factor_gt 0.0908
_refine_ls_wR_factor_ref 0.0979
_reflns_number_gt 4257
_reflns_number_total 5264
_reflns_threshold_expression I>2\s(I)
_cod_data_source_file lh5333.cif
_cod_data_source_block I
_cod_database_code 2231985
_cod_database_fobs_code 2231985

loop_
_symmetry_equiv_pos_site_id
_symmetry_equiv_pos_as_xyz
1 x,y,z
2 -x,-y,1/2+z
3 1/2-x,y,1/2+z
4 1/2+x,-y,z

loop_
_atom_site_aniso_label
_atom_site_aniso_U_11
_atom_site_aniso_U_22
_atom_site_aniso_U_33
_atom_site_aniso_U_12
_atom_site_aniso_U_13
_atom_site_aniso_U_23
O1 0.0369(5) 0.0605(6) 0.0559(6) 0.0002(4) -0.0028(4) -0.0136(5)
O2 0.0340(4) 0.0573(6) 0.0589(6) -0.0034(4) -0.0075(4) -0.0086(5)
N1 0.0323(5) 0.0477(6) 0.0407(5) -0.0051(4) -0.0035(4) 0.0014(4)
N2 0.0311(5) 0.0558(7) 0.0619(8) -0.0011(5) -0.0030(5) -0.0073(6)
N3 0.0325(5) 0.0456(5) 0.0431(5) -0.0023(4) -0.0030(4) 0.0026(4)
C2 0.0337(5) 0.0427(6) 0.0405(6) -0.0006(4) -0.0012(5) 0.0067(5)
C4 0.0327(6) 0.0474(7) 0.0409(6) -0.0038(5) -0.0056(5) 0.0060(5)
C5 0.0299(5) 0.0512(7) 0.0473(6) -0.0002(5) -0.0042(5) 0.0005(6)
C6 0.0363(6) 0.0466(7) 0.0370(6) -0.0005(5) -0.0020(5) 0.0043(5)
C7 0.0480(7) 0.0532(7) 0.0609(9) -0.0052(6) -0.0075(7) -0.0063(7)
C8 0.0427(7) 0.0624(9) 0.0638(9) 0.0085(6) -0.0062(7) -0.0131(8)
S1 0.03330(10) 0.0475(2) 0.0477(2) -0.00560(10) -0.00020(10) -0.0003(2)
O3 0.0512(5) 0.0429(5) 0.0770(8) -0.0034(4) -0.0008(5) 0.0019(5)
O4 0.0348(5) 0.0570(7) 0.1024(11) -0.0026(4) -0.0073(6) -0.0052(6)
O5 0.0665(8) 0.1106(12) 0.0446(6) -0.0298(7) 0.0061(6) 0.0007(6)
C9 0.0424(6) 0.0414(6) 0.0427(6) -0.0060(5) -0.0025(5) -0.0021(5)
C10 0.0417(7) 0.0613(9) 0.0742(11) -0.0056(6) 0.0011(7) 0.0173(9)
C11 0.0507(9) 0.0794(12) 0.0814(12) -0.0191(8) 0.0087(9) 0.0105(10)
C12 0.0847(13) 0.0603(9) 0.0493(8) -0.0265(8) 0.0092(8) 0.0011(8)
C13 0.0933(14) 0.0511(9) 0.0649(10) -0.0095(8) -0.0067(10) 0.0150(8)
C14 0.0591(10) 0.0530(8) 0.0682(10) 0.0010(7) -0.0086(8) 0.0096(8)
C15 0.123(2) 0.0774(13) 0.0754(13) -0.0454(14) 0.0247(14) 0.0022(11)

loop_
_atom_site_type_symbol
_atom_site_label
_atom_site_fract_x
_atom_site_fract_y
_atom_site_fract_z
_atom_site_U_iso_or_equiv
_atom_site_thermal_displace_type
_atom_site_calc_flag
_atom_site_refinement_flags
_atom_site_occupancy
O O1 0.19507(6) 0.22303(9) 0.38465(14) 0.0511(3) Uani . . 1.000
O O2 0.11421(6) -0.06832(9) 0.04130(13) 0.0501(3) Uani . . 1.000
N N1 0.29344(7) 0.11712(9) 0.26107(13) 0.0402(3) Uani . . 1.000
N N2 0.40346(7) 0.01635(11) 0.14147(18) 0.0496(4) Uani . . 1.000
N N3 0.25982(7) -0.03173(10) 0.08987(14) 0.0404(3) Uani . . 1.000
C C2 0.31858(9) 0.03320(10) 0.16420(17) 0.0390(3) Uani . . 1.000
C C4 0.17567(9) -0.00833(12) 0.11384(17) 0.0403(4) Uani . . 1.000
C C5 0.14437(8) 0.07733(12) 0.21022(17) 0.0428(3) Uani . . 1.000
C C6 0.20693(8) 0.13947(11) 0.28454(15) 0.0400(4) Uani . . 1.000
C C7 0.14081(10) -0.16405(13) -0.0479(2) 0.0540(4) Uani . . 1.000
C C8 0.10582(10) 0.25880(15) 0.4142(2) 0.0563(5) Uani . . 1.000
S S1 0.50030(2) 0.23323(3) 0.42863(6) 0.04280(10) Uani . . 1.000
O O3 0.52077(8) 0.12267(9) 0.37468(16) 0.0570(4) Uani . . 1.000
O O4 0.41176(7) 0.26565(10) 0.3831(2) 0.0647(5) Uani . . 1.000
O O5 0.51823(10) 0.24747(13) 0.59809(18) 0.0739(5) Uani . . 1.000
C C9 0.57224(9) 0.32344(11) 0.32795(17) 0.0422(3) Uani . . 1.000
C C10 0.66162(10) 0.30482(15) 0.3425(2) 0.0591(5) Uani . . 1.000
C C11 0.72049(13) 0.37635(17) 0.2707(3) 0.0705(6) Uani . . 1.000
C C12 0.69171(15) 0.46724(14) 0.1854(2) 0.0648(6) Uani . . 1.000
C C13 0.60373(15) 0.48291(15) 0.1698(3) 0.0698(6) Uani . . 1.000
C C14 0.54237(12) 0.41230(13) 0.2414(2) 0.0601(5) Uani . . 1.000
C C15 0.7578(2) 0.54823(18) 0.1173(3) 0.0919(9) Uani . . 1.000
H H1 0.33270 0.15660 0.30810 0.0480 Uiso calc R 1.000
H H2A 0.42080 -0.03590 0.07950 0.0600 Uiso calc R 1.000
H H2B 0.44140 0.05760 0.18870 0.0600 Uiso calc R 1.000
H H5 0.08460 0.09110 0.22280 0.0510 Uiso calc R 1.000
H H7A 0.16740 -0.21650 0.02330 0.0810 Uiso calc R 1.000
H H7B 0.18250 -0.14290 -0.12860 0.0810 Uiso calc R 1.000
H H7C 0.09030 -0.19660 -0.09800 0.0810 Uiso calc R 1.000
H H8A 0.07310 0.19980 0.46210 0.0840 Uiso calc R 1.000
H H8B 0.07880 0.27950 0.31480 0.0840 Uiso calc R 1.000
H H8C 0.10640 0.32090 0.48540 0.0840 Uiso calc R 1.000
H H10 0.68200 0.24450 0.40020 0.0710 Uiso calc R 1.000
H H11 0.78050 0.36310 0.27980 0.0850 Uiso calc R 1.000
H H13 0.58360 0.54230 0.10970 0.0840 Uiso calc R 1.000
H H14 0.48240 0.42530 0.23060 0.0720 Uiso calc R 1.000
H H15A 0.72930 0.59500 0.04060 0.1380 Uiso calc R 1.000
H H15B 0.80450 0.50860 0.06570 0.1380 Uiso calc R 1.000
H H15C 0.78160 0.59230 0.20230 0.1380 Uiso calc R 1.000

loop_
_atom_type_symbol
_atom_type_description
_atom_type_scat_dispersion_real
_atom_type_scat_dispersion_imag
_atom_type_scat_source
S S 0.1246 0.1234 'International Tables Vol C Tables 4.2.6.8 and 6.1.1.4'
O O 0.0106 0.0060 'International Tables Vol C Tables 4.2.6.8 and 6.1.1.4'
N N 0.0061 0.0033 'International Tables Vol C Tables 4.2.6.8 and 6.1.1.4'
H H 0.0000 0.0000 'International Tables Vol C Tables 4.2.6.8 and 6.1.1.4'
C C 0.0033 0.0016 'International Tables Vol C Tables 4.2.6.8 and 6.1.1.4'

loop_
_geom_angle_atom_site_label_1
_geom_angle_atom_site_label_2
_geom_angle_atom_site_label_3
_geom_angle
_geom_angle_publ_flag
O5 S1 C9 105.93(8) n
O3 S1 C9 107.10(7) n
O3 S1 O4 111.62(8) n
O3 S1 O5 111.89(9) n
O4 S1 O5 113.38(9) n
O4 S1 C9 106.40(7) n
C6 O1 C8 117.69(11) n
C4 O2 C7 118.70(11) n
C2 N1 C6 120.64(11) n
C2 N3 C4 116.52(12) n
C6 N1 H1 120.00 no
C2 N1 H1 120.00 no
C2 N2 H2B 120.00 no
C2 N2 H2A 120.00 no
H2A N2 H2B 120.00 no
N2 C2 N3 119.53(12) n
N1 C2 N2 118.54(12) n
N1 C2 N3 121.92(12) n
O2 C4 N3 119.47(13) n
N3 C4 C5 125.08(13) n
O2 C4 C5 115.45(12) n
C4 C5 C6 115.83(12) no
O1 C6 N1 112.06(11) n
N1 C6 C5 120.00(12) n
O1 C6 C5 127.94(12) n
C4 C5 H5 122.00 no
C6 C5 H5 122.00 no
H7A C7 H7B 109.00 no
H7A C7 H7C 109.00 no
O2 C7 H7A 109.00 no
O2 C7 H7B 109.00 no
O2 C7 H7C 109.00 no
H7B C7 H7C 109.00 no
H8B C8 H8C 109.00 no
O1 C8 H8A 109.00 no
O1 C8 H8B 109.00 no
O1 C8 H8C 109.00 no
H8A C8 H8B 110.00 no
H8A C8 H8C 109.00 no
S1 C9 C10 117.83(11) n
S1 C9 C14 122.21(12) n
C10 C9 C14 119.92(14) no
C9 C10 C11 119.68(16) no
C10 C11 C12 121.23(18) no
C11 C12 C13 118.21(18) no
C11 C12 C15 120.0(2) no
C13 C12 C15 121.76(18) no
C12 C13 C14 121.99(18) no
C9 C14 C13 118.94(17) no
C9 C10 H10 120.00 no
C11 C10 H10 120.00 no
C10 C11 H11 119.00 no
C12 C11 H11 119.00 no
C12 C13 H13 119.00 no
C14 C13 H13 119.00 no
C9 C14 H14 121.00 no
C13 C14 H14 121.00 no
C12 C15 H15A 110.00 no
C12 C15 H15B 109.00 no
C12 C15 H15C 110.00 no
H15A C15 H15B 109.00 no
H15A C15 H15C 110.00 no
H15B C15 H15C 109.00 no

loop_
_geom_bond_atom_site_label_1
_geom_bond_atom_site_label_2
_geom_bond_distance
_geom_bond_publ_flag
S1 O4 1.4538(12) n
S1 O5 1.4513(16) n
S1 C9 1.7618(14) n
S1 O3 1.4498(12) n
O1 C6 1.3269(17) n
O1 C8 1.4466(18) n
O2 C7 1.4386(19) n
O2 C4 1.3310(17) n
N1 C2 1.3560(17) n
N1 C6 1.3579(16) n
N2 C2 1.3210(17) n
N3 C4 1.3264(17) n
N3 C2 1.3438(18) n
N1 H1 0.8600 no
N2 H2B 0.8600 no
N2 H2A 0.8600 no
C4 C5 1.399(2) no
C5 C6 1.3638(18) no
C5 H5 0.9300 no
C7 H7A 0.9600 no
C7 H7B 0.9600 no
C7 H7C 0.9600 no
C8 H8B 0.9600 no
C8 H8C 0.9600 no
C8 H8A 0.9600 no
C9 C10 1.384(2) no
C9 C14 1.376(2) no
C10 C11 1.384(3) no
C11 C12 1.385(3) no
C12 C13 1.358(3) no
C12 C15 1.517(3) no
C13 C14 1.401(3) no
C10 H10 0.9300 no
C11 H11 0.9300 no
C13 H13 0.9300 no
C14 H14 0.9300 no
C15 H15A 0.9600 no
C15 H15B 0.9600 no
C15 H15C 0.9600 no

loop_
_geom_contact_atom_site_label_1
_geom_contact_atom_site_label_2
_geom_contact_distance
_geom_contact_site_symmetry_2
_geom_contact_publ_flag
S1 H2B 3.0600 . no
S1 H2A 2.9600 2_655 no
S1 H1 2.8900 . no
O1 C2 3.2870(17) 3_555 no
O2 O3 3.1944(17) 4_455 no
O3 C5 3.3642(18) 4_555 no
O3 N2 2.9398(18) . no
O3 N2 3.0233(19) 2_655 no
O3 O2 3.1944(17) 4_555 no
O4 N1 2.7441(16) . no
O5 C5 3.356(2) 3_555 no
O5 C8 3.248(2) 3_555 no
O1 H15A 2.8100 2_665 no
O2 H2B 2.9100 4_455 no
O3 H10 2.8700 . no
O3 H2B 2.1200 . no
O3 H2A 2.2000 2_655 no
O4 H14 2.5600 . no
O4 H1 1.9000 . no
O5 H5 2.6700 3_555 no
O5 H8B 2.3700 3_555 no
O5 H2A 2.7400 2_655 no
O5 H7C 2.8300 4_556 no
N1 O4 2.7441(16) . no
N1 C4 3.3492(18) 3_555 no
N2 O3 3.0233(19) 2_654 no
N2 O3 2.9398(18) . no
N3 C6 3.3281(17) 3_554 no
N2 H8A 2.7100 3_554 no
N3 H7B 2.5600 . no
N3 H7A 2.7100 . no
N3 H7B 2.8500 3_555 no
C2 O1 3.2870(17) 3_554 no
C2 C7 3.449(2) 3_555 no
C2 C6 3.4445(19) 3_554 no
C4 N1 3.3492(18) 3_554 no
C5 O5 3.356(2) 3_554 no
C5 O3 3.3642(18) 4_455 no
C6 C2 3.4445(19) 3_555 no
C6 N3 3.3281(17) 3_555 no
C7 C2 3.449(2) 3_554 no
C7 C10 3.577(2) 2_654 no
C8 C15 3.559(3) 2_665 no
C8 O5 3.248(2) 3_554 no
C10 C7 3.577(2) 2_655 no
C11 C15 3.583(3) 3_655 no
C15 C8 3.559(3) 2_664 no
C15 C11 3.583(3) 3_654 no
C2 H7B 2.7500 3_555 no
C5 H8A 2.7900 . no
C5 H8B 2.7900 . no
C7 H11 3.0600 2_654 no
C7 H10 2.9000 2_654 no
C8 H7C 3.0800 2_555 no
C8 H5 2.6100 . no
C10 H7A 2.8700 4_555 no
C10 H7B 3.0900 2_655 no
C11 H7A 2.9500 4_555 no
C11 H15B 2.9600 3_655 no
C15 H8C 2.8300 2_664 no
H1 O4 1.9000 . no
H1 S1 2.8900 . no
H1 H2B 2.2700 . no
H2A O5 2.7400 2_654 no
H2A O3 2.2000 2_654 no
H2A S1 2.9600 2_654 no
H2B O2 2.9100 4_555 no
H2B O3 2.1200 . no
H2B H1 2.2700 . no
H2B S1 3.0600 . no
H2B H8A 2.5700 3_554 no
H5 C8 2.6100 . no
H5 H8A 2.4000 . no
H5 H8B 2.4100 . no
H5 O5 2.6700 3_554 no
H7A N3 2.7100 . no
H7A C11 2.9500 4_455 no
H7A C10 2.8700 4_455 no
H7A H10 2.5300 2_654 no
H7B C10 3.0900 2_654 no
H7B N3 2.5600 . no
H7B H10 2.4100 2_654 no
H7B N3 2.8500 3_554 no
H7B C2 2.7500 3_554 no
H7C H8A 2.5400 2_554 no
H7C O5 2.8300 4_454 no
H7C C8 3.0800 2_554 no
H8A C5 2.7900 . no
H8A H5 2.4000 . no
H8A H7C 2.5400 2_555 no
H8A N2 2.7100 3_555 no
H8A H2B 2.5700 3_555 no
H8B H5 2.4100 . no
H8B O5 2.3700 3_554 no
H8B C5 2.7900 . no
H8C H15B 2.5600 2_665 no
H8C C15 2.8300 2_665 no
H10 O3 2.8700 . no
H10 C7 2.9000 2_655 no
H10 H7A 2.5300 2_655 no
H10 H7B 2.4100 2_655 no
H11 H15B 2.5400 . no
H11 C7 3.0600 2_655 no
H13 H15A 2.3800 . no
H14 O4 2.5600 . no
H15A H13 2.3800 . no
H15A O1 2.8100 2_664 no
H15B H11 2.5400 . no
H15B H8C 2.5600 2_664 no
H15B C11 2.9600 3_654 no

loop_
_geom_hbond_atom_site_label_D
_geom_hbond_atom_site_label_H
_geom_hbond_atom_site_label_A
_geom_hbond_site_symmetry_A
_geom_hbond_distance_DH
_geom_hbond_distance_HA
_geom_hbond_distance_DA
_geom_hbond_angle_DHA
_geom_hbond_publ_flag
N1 H1 O4 . 0.86 1.90 2.7441(16) 169 yes
N2 H2A O3 2_654 0.86 2.20 3.0233(19) 161 yes
N2 H2B O3 . 0.86 2.12 2.9398(18) 159 yes
C8 H8B O5 3_554 0.96 2.37 3.248(2) 152 yes
C7 H7A Cg 4_455 0.96 2.96 3.7815(18) 145 yes

loop_
_geom_torsion_atom_site_label_1
_geom_torsion_atom_site_label_2
_geom_torsion_atom_site_label_3
_geom_torsion_atom_site_label_4
_geom_torsion
_geom_torsion_publ_flag
O4 S1 C9 C10 -175.52(13) no
O3 S1 C9 C10 -56.03(14) no
O3 S1 C9 C14 126.16(13) no
O5 S1 C9 C14 -114.27(14) no
O4 S1 C9 C14 6.66(15) no
O5 S1 C9 C10 63.54(14) no
C8 O1 C6 N1 177.13(12) no
C8 O1 C6 C5 -3.9(2) no
C7 O2 C4 N3 6.4(2) no
C7 O2 C4 C5 -174.33(13) no
C2 N1 C6 C5 -0.07(18) no
C2 N1 C6 O1 179.01(12) no
C6 N1 C2 N2 178.19(13) no
C6 N1 C2 N3 -1.0(2) no
C4 N3 C2 N1 1.2(2) no
C2 N3 C4 C5 -0.4(2) no
C4 N3 C2 N2 -177.98(13) no
C2 N3 C4 O2 178.80(12) no
O2 C4 C5 C6 -179.77(12) no
N3 C4 C5 C6 -0.5(2) no
C4 C5 C6 N1 0.8(2) no
C4 C5 C6 O1 -178.16(13) no
S1 C9 C10 C11 -177.39(15) no
C14 C9 C10 C11 0.5(3) no
S1 C9 C14 C13 177.50(14) no
C10 C9 C14 C13 -0.3(2) no
C9 C10 C11 C12 0.6(3) no
C10 C11 C12 C13 -1.9(3) no
C10 C11 C12 C15 175.99(19) no
C11 C12 C13 C14 2.1(3) no
C15 C12 C13 C14 -175.73(19) no
C12 C13 C14 C9 -1.1(3) no

loop_
_cod_related_entry_id
_cod_related_entry_database
_cod_related_entry_code
1 ChemSpider 30657051
